data_4037909
loop_
_publ_author_name
'Maeng, Chanyoung'
'Son, Jeong-Yu'
'Lee, Seung Cheol'
'Baek, Yonghyeon'
'Um, Kyusik'
'Han, Sang Hoon'
'Ko, Gi Hoon'
'Han, Gi Uk'
'Lee, Kyungsup'
'Lee, Kooyeon'
'Lee, Phil Ho'

_publ_section_title
;
 Expansion of Azulenes as Nonbenzenoid Aromatic Compounds for C--H
 Activation: Rhodium- and Iridium-Catalyzed Oxidative Cyclization of
 Azulene Carboxylic Acids with Alkynes for the Synthesis of
 Azulenolactones and Benzoazulenes
;
_journal_name_full 'The Journal of Organic Chemistry'
_journal_paper_doi 10.1021/acs.joc.9b03448
_journal_year 2020
_chemical_formula_sum 'C38 H26'
_chemical_formula_weight 482.59
_space_group_crystal_system triclinic
_space_group_IT_number 2
_space_group_name_Hall '-P 1'
_space_group_name_H-M_alt 'P -1'
_atom_sites_solution_hydrogens geom
_audit_creation_method SHELXL-2018/3
_cell_angle_alpha 92.418(3)
_cell_angle_beta 106.431(3)
_cell_angle_gamma 112.587(3)
_cell_formula_units_Z 4
_cell_length_a 13.208(4)
_cell_length_b 14.175(4)
_cell_length_c 16.004(5)
_cell_measurement_reflns_used 5853
_cell_measurement_temperature 120(2)
_cell_measurement_theta_max 22.03
_cell_measurement_theta_min 2.44
_cell_volume 2614.7(14)
_computing_cell_refinement 'Bruker APEXIII'
_computing_data_collection 'Bruker APEXIII'
_computing_data_reduction 'Bruker SAINT'
_computing_molecular_graphics ORTEP
_computing_publication_material CIFTAB
_computing_structure_refinement SHELXL
_computing_structure_solution SHELXS
_diffrn_ambient_temperature 120(2)
_diffrn_measured_fraction_theta_full 0.999
_diffrn_measured_fraction_theta_max 0.998
_diffrn_measurement_device_type 'Photon 100 CMOS detector'
_diffrn_measurement_method 'phi and omega scans'
_diffrn_radiation_type MoK\a
_diffrn_radiation_wavelength 0.71073
_diffrn_reflns_av_R_equivalents 0.0886
_diffrn_reflns_av_unetI/netI 0.0787
_diffrn_reflns_Laue_measured_fraction_full 0.999
_diffrn_reflns_Laue_measured_fraction_max 0.998
_diffrn_reflns_limit_h_max 16
_diffrn_reflns_limit_h_min -16
_diffrn_reflns_limit_k_max 17
_diffrn_reflns_limit_k_min -17
_diffrn_reflns_limit_l_max 19
_diffrn_reflns_limit_l_min -19
_diffrn_reflns_number 47052
_diffrn_reflns_point_group_measured_fraction_full 0.999
_diffrn_reflns_point_group_measured_fraction_max 0.998
_diffrn_reflns_theta_full 25.242
_diffrn_reflns_theta_max 26.000
_diffrn_reflns_theta_min 2.437
_diffrn_source 'fine-focus sealed tube'
_exptl_absorpt_coefficient_mu 0.069
_exptl_absorpt_correction_T_max 0.7458
_exptl_absorpt_correction_T_min 0.6551
_exptl_absorpt_correction_type multi-scan
_exptl_absorpt_process_details SADABS
_exptl_crystal_colour blue
_exptl_crystal_density_diffrn 1.226
_exptl_crystal_description rod
_exptl_crystal_F_000 1016
_exptl_crystal_size_max 0.343
_exptl_crystal_size_mid 0.162
_exptl_crystal_size_min 0.098
_refine_diff_density_max 0.594
_refine_diff_density_min -0.237
_refine_diff_density_rms 0.051
_refine_ls_extinction_method none
_refine_ls_goodness_of_fit_ref 1.057
_refine_ls_hydrogen_treatment constr
_refine_ls_matrix_type full
_refine_ls_number_parameters 747
_refine_ls_number_reflns 10261
_refine_ls_number_restraints 0
_refine_ls_restrained_S_all 1.057
_refine_ls_R_factor_all 0.1422
_refine_ls_R_factor_gt 0.0678
_refine_ls_shift/su_max 0.000
_refine_ls_shift/su_mean 0.000
_refine_ls_structure_factor_coef Fsqd
_refine_ls_weighting_details 'w=1/[\s^2^(Fo^2^)+(0.0622P)^2^+2.3662P] where P=(Fo^2^+2Fc^2^)/3'
_refine_ls_weighting_scheme calc
_refine_ls_wR_factor_gt 0.1481
_refine_ls_wR_factor_ref 0.1971
_reflns_Friedel_coverage 0.000
_reflns_number_gt 5622
_reflns_number_total 10261
_reflns_threshold_expression 'I > 2\s(I)'
_cod_data_source_file jo9b03448_si_003.cif
_cod_data_source_block A19042O_002_sq
_cod_depositor_comments
;
The following automatic conversions were performed:

data item '_exptl_absorpt_correction_type' value 'MULTI-SCAN' was
changed to 'multi-scan' in accordance with the
/home/data/users/saulius/crontab/automatic-downloads/rss-feeds/ACS/lib/dictionaries/cif_core.dic
dictionary named 'cif_core.dic' version 2.4.2 last updated on
2011-04-26.

Automatic conversion script
Id: cif_fix_values 7556 2019-12-06 15:28:31Z antanas 
;
_cod_original_cell_volume 2614.8(14)
_cod_database_code 4037909
_shelx_shelxl_version_number 2018/3
_shelx_space_group_comment
;
The symmetry employed for this shelxl refinement is uniquely defined
by the following loop, which should always be used as a source of
symmetry information in preference to the above space-group names.
They are only intended as comments.
;
_shelx_estimated_absorpt_t_min 0.977
_shelx_estimated_absorpt_t_max 0.993

loop_
_space_group_symop_operation_xyz
'x, y, z'
'-x, -y, -z'

loop_
_atom_site_label
_atom_site_type_symbol
_atom_site_fract_x
_atom_site_fract_y
_atom_site_fract_z
_atom_site_U_iso_or_equiv
_atom_site_adp_type
_atom_site_occupancy
_atom_site_site_symmetry_order
_atom_site_calc_flag
_atom_site_refinement_flags_posn
_atom_site_refinement_flags_adp
_atom_site_refinement_flags_occupancy
_atom_site_disorder_assembly
_atom_site_disorder_group
C1 C 0.2466(2) -0.0835(2) 0.47598(19) 0.0316(7) Uani 1 1 d . . . . .
C2 C 0.2964(2) -0.0081(2) 0.42862(18) 0.0296(7) Uani 1 1 d . . . . .
C3 C 0.3065(2) 0.0930(2) 0.44997(18) 0.0292(7) Uani 1 1 d . . . . .
C4 C 0.2652(3) 0.1178(2) 0.51689(18) 0.0319(7) Uani 1 1 d . . . . .
C5 C 0.2169(2) 0.0419(2) 0.56504(18) 0.0327(7) Uani 1 1 d . . . . .
C6 C 0.2091(2) -0.0594(2) 0.54496(19) 0.0338(7) Uani 1 1 d . . . . .
C7 C 0.2249(3) -0.1927(3) 0.4658(2) 0.0411(8) Uani 1 1 d . . . . .
H7 H 0.241001 -0.228315 0.423044 0.049 Uiso 1 1 calc R U . . .
C8 C 0.1779(3) -0.2349(3) 0.5275(2) 0.0414(8) Uani 1 1 d . . . . .
C9 C 0.1440(3) -0.3432(3) 0.5355(2) 0.0500(9) Uani 1 1 d . . . . .
H9 H 0.154476 -0.384279 0.492952 0.060 Uiso 1 1 calc R U . . .
C10 C 0.0999(3) -0.3935(3) 0.5947(2) 0.0508(9) Uani 1 1 d . . . . .
H10 H 0.082050 -0.465613 0.587451 0.061 Uiso 1 1 calc R U . . .
C11 C 0.0758(3) -0.3547(3) 0.6668(3) 0.0575(10) Uani 1 1 d . . . . .
H11 H 0.046191 -0.403726 0.702041 0.069 Uiso 1 1 calc R U . . .
C12 C 0.0899(3) -0.2565(3) 0.6917(3) 0.0585(10) Uani 1 1 d . . . . .
H12 H 0.069417 -0.246515 0.742648 0.070 Uiso 1 1 calc R U . . .
C13 C 0.1307(3) -0.1657(3) 0.6531(2) 0.0501(9) Uani 1 1 d . . . . .
H13 H 0.132702 -0.104508 0.681580 0.060 Uiso 1 1 calc R U . . .
C14 C 0.1666(3) -0.1553(3) 0.5821(2) 0.0375(8) Uani 1 1 d . . . . .
C15 C 0.3358(3) -0.0370(2) 0.35725(19) 0.0310(7) Uani 1 1 d . . . . .
C16 C 0.2834(3) -0.0350(2) 0.2691(2) 0.0382(8) Uani 1 1 d . . . . .
H16 H 0.220757 -0.014636 0.253754 0.046 Uiso 1 1 calc R U . . .
C17 C 0.3212(3) -0.0621(3) 0.2036(2) 0.0487(9) Uani 1 1 d . . . . .
H17 H 0.283901 -0.061017 0.143711 0.058 Uiso 1 1 calc R U . . .
C18 C 0.4130(3) -0.0907(3) 0.2248(3) 0.0556(10) Uani 1 1 d . . . . .
H18 H 0.439836 -0.108472 0.179934 0.067 Uiso 1 1 calc R U . . .
C19 C 0.4650(3) -0.0932(3) 0.3115(3) 0.0543(10) Uani 1 1 d . . . . .
H19 H 0.528163 -0.112820 0.326518 0.065 Uiso 1 1 calc R U . . .
C20 C 0.4268(3) -0.0677(2) 0.3769(2) 0.0411(8) Uani 1 1 d . . . . .
H20 H 0.463094 -0.071070 0.436432 0.049 Uiso 1 1 calc R U . . .
C21 C 0.3646(3) 0.1734(2) 0.40131(18) 0.0318(7) Uani 1 1 d . . . . .
C22 C 0.3045(3) 0.2153(3) 0.3400(2) 0.0418(8) Uani 1 1 d . . . . .
H22 H 0.224460 0.196632 0.330586 0.050 Uiso 1 1 calc R U . . .
C23 C 0.3614(4) 0.2850(3) 0.2920(2) 0.0513(10) Uani 1 1 d . . . . .
H23 H 0.319255 0.312628 0.249445 0.062 Uiso 1 1 calc R U . . .
C24 C 0.4768(3) 0.3139(3) 0.3057(2) 0.0510(9) Uani 1 1 d . . . . .
H24 H 0.514999 0.361502 0.272869 0.061 Uiso 1 1 calc R U . . .
C25 C 0.5369(3) 0.2738(3) 0.3669(2) 0.0525(10) Uani 1 1 d . . . . .
H25 H 0.617367 0.294080 0.376950 0.063 Uiso 1 1 calc R U . . .
C26 C 0.4819(3) 0.2045(3) 0.4139(2) 0.0431(8) Uani 1 1 d . . . . .
H26 H 0.525028 0.177180 0.456037 0.052 Uiso 1 1 calc R U . . .
C27 C 0.2746(3) 0.2252(2) 0.53572(18) 0.0342(7) Uani 1 1 d . . . . .
C28 C 0.1758(3) 0.2449(3) 0.5210(2) 0.0395(8) Uani 1 1 d . . . . .
H28 H 0.101363 0.188845 0.499142 0.047 Uiso 1 1 calc R U . . .
C29 C 0.1845(3) 0.3444(3) 0.5376(2) 0.0470(9) Uani 1 1 d . . . . .
H29 H 0.116177 0.356179 0.527475 0.056 Uiso 1 1 calc R U . . .
C30 C 0.2910(4) 0.4265(3) 0.5686(2) 0.0521(10) Uani 1 1 d . . . . .
H30 H 0.296657 0.494930 0.579996 0.063 Uiso 1 1 calc R U . . .
C31 C 0.3907(3) 0.4090(3) 0.5832(2) 0.0580(10) Uani 1 1 d . . . . .
H31 H 0.464831 0.465549 0.604228 0.070 Uiso 1 1 calc R U . . .
C32 C 0.3815(3) 0.3090(3) 0.5669(2) 0.0494(9) Uani 1 1 d . . . . .
H32 H 0.450010 0.297552 0.577388 0.059 Uiso 1 1 calc R U . . .
C33 C 0.1767(3) 0.0687(3) 0.63739(19) 0.0367(8) Uani 1 1 d . . . . .
C34 C 0.2534(3) 0.1182(5) 0.7192(3) 0.098(2) Uani 1 1 d . . . . .
H34 H 0.333687 0.136848 0.729728 0.117 Uiso 1 1 calc R U . . .
C35 C 0.2176(4) 0.1419(5) 0.7871(3) 0.115(2) Uani 1 1 d . . . . .
H35 H 0.273630 0.176265 0.843205 0.137 Uiso 1 1 calc R U . . .
C36 C 0.1044(3) 0.1172(3) 0.7754(3) 0.0604(11) Uani 1 1 d . . . . .
H36 H 0.080070 0.133521 0.822428 0.072 Uiso 1 1 calc R U . . .
C37 C 0.0266(3) 0.0682(3) 0.6944(2) 0.0500(9) Uani 1 1 d . . . . .
H37 H -0.053472 0.049929 0.684401 0.060 Uiso 1 1 calc R U . . .
C38 C 0.0622(3) 0.0449(3) 0.6266(2) 0.0430(8) Uani 1 1 d . . . . .
H38 H 0.005832 0.011090 0.570507 0.052 Uiso 1 1 calc R U . . .
C39 C 0.1119(3) 0.7234(2) 0.04460(18) 0.0328(7) Uani 1 1 d . . . . .
C40 C 0.1137(2) 0.6583(2) 0.10860(18) 0.0313(7) Uani 1 1 d . . . . .
C41 C 0.2029(2) 0.6242(2) 0.13016(18) 0.0319(7) Uani 1 1 d . . . . .
C42 C 0.2891(3) 0.6529(2) 0.08827(19) 0.0330(7) Uani 1 1 d . . . . .
C43 C 0.2915(3) 0.7221(2) 0.0276(2) 0.0367(8) Uani 1 1 d . . . . .
C44 C 0.2010(3) 0.7562(2) 0.00614(19) 0.0358(7) Uani 1 1 d . . . . .
C45 C 0.1825(3) 0.8258(3) -0.0525(2) 0.0432(8) Uani 1 1 d . . . . .
H45 H 0.231024 0.859134 -0.085967 0.052 Uiso 1 1 calc R U . . .
C46 C 0.0838(3) 0.8366(3) -0.0528(2) 0.0433(8) Uani 1 1 d . . . . .
C47 C 0.0382(3) 0.8995(3) -0.1043(2) 0.0557(10) Uani 1 1 d . . . . .
H47 H 0.083886 0.938566 -0.137495 0.067 Uiso 1 1 calc R U . . .
C48 C -0.0604(4) 0.9116(3) -0.1126(3) 0.0655(12) Uani 1 1 d . . . . .
H48 H -0.074230 0.958163 -0.150645 0.079 Uiso 1 1 calc R U . . .
C49 C -0.1460(3) 0.8645(3) -0.0726(3) 0.0635(11) Uani 1 1 d . . . . .
H49 H -0.209424 0.883780 -0.087936 0.076 Uiso 1 1 calc R U . . .
C50 C -0.1509(3) 0.7961(3) -0.0158(2) 0.0508(9) Uani 1 1 d . . . . .
H50 H -0.218426 0.772362 0.001558 0.061 Uiso 1 1 calc R U . . .
C51 C -0.0689(3) 0.7547(3) 0.0216(2) 0.0435(8) Uani 1 1 d . . . . .
H51 H -0.088059 0.709310 0.062178 0.052 Uiso 1 1 calc R U . . .
C52 C 0.0324(3) 0.7708(2) 0.00778(19) 0.0369(8) Uani 1 1 d . . . . .
C53 C 0.0274(3) 0.6289(2) 0.15651(19) 0.0334(7) Uani 1 1 d . . . . .
C54 C 0.0442(3) 0.6935(3) 0.2312(2) 0.0437(8) Uani 1 1 d . . . . .
H54 H 0.111503 0.756909 0.251701 0.052 Uiso 1 1 calc R U . . .
C55 C -0.0348(3) 0.6678(3) 0.2766(2) 0.0540(10) Uani 1 1 d . . . . .
H55 H -0.020962 0.712530 0.328320 0.065 Uiso 1 1 calc R U . . .
C56 C -0.1330(3) 0.5778(3) 0.2466(2) 0.0561(11) Uani 1 1 d . . . . .
H56 H -0.188726 0.560765 0.276539 0.067 Uiso 1 1 calc R U . . .
C57 C -0.1510(3) 0.5119(3) 0.1732(3) 0.0555(10) Uani 1 1 d . . . . .
H57 H -0.218914 0.448895 0.153015 0.067 Uiso 1 1 calc R U . . .
C58 C -0.0706(3) 0.5366(3) 0.1282(2) 0.0440(8) Uani 1 1 d . . . . .
H58 H -0.083033 0.490092 0.078058 0.053 Uiso 1 1 calc R U . . .
C59 C 0.2077(3) 0.5579(2) 0.1999(2) 0.0345(7) Uani 1 1 d . . . . .
C60 C 0.2709(3) 0.6031(3) 0.2876(2) 0.0523(10) Uani 1 1 d . . . . .
H60 H 0.311124 0.676332 0.303093 0.063 Uiso 1 1 calc R U . . .
C61 C 0.2758(4) 0.5421(3) 0.3527(2) 0.0604(11) Uani 1 1 d . . . . .
H61 H 0.318527 0.573739 0.412603 0.072 Uiso 1 1 calc R U . . .
C62 C 0.2192(3) 0.4365(3) 0.3309(3) 0.0565(10) Uani 1 1 d . . . . .
H62 H 0.223390 0.394621 0.375492 0.068 Uiso 1 1 calc R U . . .
C63 C 0.1560(3) 0.3909(3) 0.2440(3) 0.0580(10) Uani 1 1 d . . . . .
H63 H 0.116428 0.317612 0.228633 0.070 Uiso 1 1 calc R U . . .
C64 C 0.1501(3) 0.4520(3) 0.1793(2) 0.0475(9) Uani 1 1 d . . . . .
H64 H 0.105578 0.420081 0.119698 0.057 Uiso 1 1 calc R U . . .
C65 C 0.3832(7) 0.6082(5) 0.1166(5) 0.035(4) Uani 0.453(13) 1 d G . P A 1
C66 C 0.3489(5) 0.5035(5) 0.0875(8) 0.045(3) Uani 0.453(13) 1 d G . P A 1
H66 H 0.270643 0.461626 0.053180 0.054 Uiso 0.453(13) 1 calc R U P A 1
C67 C 0.4290(6) 0.4600(4) 0.1087(8) 0.048(3) Uani 0.453(13) 1 d G . P A 1
H67 H 0.405579 0.388397 0.088865 0.057 Uiso 0.453(13) 1 calc R U P A 1
C68 C 0.5435(6) 0.5212(7) 0.1590(6) 0.050(4) Uani 0.453(13) 1 d G . P A 1
H68 H 0.598306 0.491506 0.173517 0.059 Uiso 0.453(13) 1 calc R U P A 1
C69 C 0.5779(6) 0.6260(7) 0.1881(6) 0.045(3) Uani 0.453(13) 1 d G . P A 1
H69 H 0.656098 0.667846 0.222485 0.054 Uiso 0.453(13) 1 calc R U P A 1
C70 C 0.4977(8) 0.6695(4) 0.1669(6) 0.046(3) Uani 0.453(13) 1 d G . P A 1
H70 H 0.521163 0.741077 0.186800 0.055 Uiso 0.453(13) 1 calc R U P A 1
C71 C 0.3734(4) 0.7552(3) -0.0242(2) 0.0302(18) Uani 0.580(4) 1 d G . P B 1
C72 C 0.4912(4) 0.8013(3) 0.02310(19) 0.0450(16) Uani 0.580(4) 1 d G . P B 1
H72 H 0.516841 0.806572 0.085566 0.054 Uiso 0.580(4) 1 calc R U P B 1
C73 C 0.5715(3) 0.8399(4) -0.0210(3) 0.0517(19) Uani 0.580(4) 1 d G . P B 1
H73 H 0.652043 0.871452 0.011360 0.062 Uiso 0.580(4) 1 calc R U P B 1
C74 C 0.5340(3) 0.8322(4) -0.1124(3) 0.054(2) Uani 0.580(4) 1 d G . P B 1
H74 H 0.588938 0.858585 -0.142504 0.064 Uiso 0.580(4) 1 calc R U P B 1
C75 C 0.4162(4) 0.7861(4) -0.15970(19) 0.0540(18) Uani 0.580(4) 1 d G . P B 1
H75 H 0.390630 0.780838 -0.222162 0.065 Uiso 0.580(4) 1 calc R U P B 1
C76 C 0.3359(3) 0.7475(3) -0.1156(2) 0.0435(16) Uani 0.580(4) 1 d G . P B 1
H76 H 0.255426 0.715958 -0.147957 0.052 Uiso 0.580(4) 1 calc R U P B 1
C65B C 0.3725(6) 0.6067(4) 0.1053(4) 0.033(4) Uani 0.547(13) 1 d G . P A 2
C66B C 0.3609(5) 0.5290(6) 0.0426(5) 0.045(2) Uani 0.547(13) 1 d G . P A 2
H66B H 0.298550 0.506247 -0.011622 0.054 Uiso 0.547(13) 1 calc R U P A 2
C67B C 0.4405(5) 0.4848(6) 0.0591(5) 0.056(3) Uani 0.547(13) 1 d G . P A 2
H67B H 0.432513 0.431711 0.016260 0.067 Uiso 0.547(13) 1 calc R U P A 2
C68B C 0.5317(4) 0.5181(6) 0.1384(4) 0.052(4) Uani 0.547(13) 1 d G . P A 2
H68B H 0.586039 0.487848 0.149752 0.063 Uiso 0.547(13) 1 calc R U P A 2
C69B C 0.5433(6) 0.5957(7) 0.2012(3) 0.040(2) Uani 0.547(13) 1 d G . P A 2
H69B H 0.605603 0.618521 0.255363 0.048 Uiso 0.547(13) 1 calc R U P A 2
C70B C 0.4637(7) 0.6400(6) 0.1846(4) 0.039(2) Uani 0.547(13) 1 d G . P A 2
H70B H 0.471641 0.693059 0.227482 0.046 Uiso 0.547(13) 1 calc R U P A 2
C71B C 0.4034(5) 0.7766(4) 0.0036(4) 0.039(3) Uani 0.420(4) 1 d G . P B 2
C72B C 0.4442(5) 0.7173(3) -0.0375(4) 0.040(2) Uani 0.420(4) 1 d G . P B 2
H72B H 0.410327 0.643879 -0.043045 0.048 Uiso 0.420(4) 1 calc R U P B 2
C73B C 0.5345(6) 0.7653(5) -0.0707(4) 0.059(3) Uani 0.420(4) 1 d G . P B 2
H73B H 0.562370 0.724824 -0.098795 0.071 Uiso 0.420(4) 1 calc R U P B 2
C74B C 0.5841(6) 0.8727(5) -0.0626(5) 0.088(5) Uani 0.420(4) 1 d G . P B 2
H74B H 0.645783 0.905584 -0.085238 0.105 Uiso 0.420(4) 1 calc R U P B 2
C75B C 0.5433(5) 0.9320(3) -0.0214(5) 0.069(3) Uani 0.420(4) 1 d G . P B 2
H75B H 0.577154 1.005400 -0.015931 0.082 Uiso 0.420(4) 1 calc R U P B 2
C76B C 0.4530(5) 0.8839(4) 0.0117(4) 0.049(2) Uani 0.420(4) 1 d G . P B 2
H76B H 0.425111 0.924457 0.039819 0.059 Uiso 0.420(4) 1 calc R U P B 2

loop_
_atom_site_aniso_label
_atom_site_aniso_U_11
_atom_site_aniso_U_22
_atom_site_aniso_U_33
_atom_site_aniso_U_23
_atom_site_aniso_U_13
_atom_site_aniso_U_12
C1 0.0263(16) 0.0340(17) 0.0306(16) 0.0075(13) 0.0026(13) 0.0129(13)
C2 0.0235(15) 0.0358(17) 0.0256(15) 0.0073(13) 0.0016(12) 0.0127(13)
C3 0.0269(15) 0.0350(17) 0.0233(15) 0.0047(13) 0.0016(12) 0.0151(13)
C4 0.0317(16) 0.0385(18) 0.0246(15) 0.0071(13) 0.0046(13) 0.0166(14)
C5 0.0256(16) 0.047(2) 0.0222(15) 0.0048(14) 0.0021(13) 0.0158(14)
C6 0.0269(16) 0.0414(19) 0.0284(16) 0.0103(14) 0.0028(13) 0.0131(14)
C7 0.0381(18) 0.047(2) 0.0363(18) 0.0112(15) 0.0071(15) 0.0186(16)
C8 0.0341(18) 0.044(2) 0.0435(19) 0.0114(16) 0.0075(15) 0.0168(16)
C9 0.044(2) 0.054(2) 0.055(2) 0.0176(18) 0.0175(18) 0.0213(18)
C10 0.046(2) 0.049(2) 0.061(2) 0.0214(19) 0.0195(19) 0.0203(18)
C11 0.058(2) 0.061(3) 0.062(2) 0.031(2) 0.023(2) 0.029(2)
C12 0.070(3) 0.068(3) 0.051(2) 0.032(2) 0.028(2) 0.034(2)
C13 0.054(2) 0.061(2) 0.044(2) 0.0167(18) 0.0175(18) 0.0311(19)
C14 0.0292(17) 0.056(2) 0.0291(16) 0.0157(15) 0.0087(14) 0.0192(16)
C15 0.0309(16) 0.0293(16) 0.0322(16) 0.0063(13) 0.0092(13) 0.0126(14)
C16 0.0400(18) 0.0392(19) 0.0353(18) 0.0070(14) 0.0091(15) 0.0185(15)
C17 0.062(2) 0.046(2) 0.0375(19) 0.0045(16) 0.0175(18) 0.0199(19)
C18 0.063(3) 0.057(2) 0.058(2) 0.0012(19) 0.033(2) 0.028(2)
C19 0.051(2) 0.057(2) 0.067(3) 0.005(2) 0.022(2) 0.034(2)
C20 0.0389(19) 0.043(2) 0.0425(19) 0.0069(15) 0.0081(16) 0.0215(16)
C21 0.0406(18) 0.0307(16) 0.0246(15) 0.0058(13) 0.0067(14) 0.0181(14)
C22 0.049(2) 0.052(2) 0.0355(18) 0.0157(16) 0.0134(16) 0.0314(18)
C23 0.077(3) 0.056(2) 0.0343(19) 0.0217(17) 0.0171(19) 0.040(2)
C24 0.064(3) 0.045(2) 0.044(2) 0.0189(17) 0.0206(19) 0.0189(19)
C25 0.045(2) 0.049(2) 0.052(2) 0.0201(18) 0.0114(18) 0.0090(18)
C26 0.0396(19) 0.044(2) 0.0383(18) 0.0156(16) 0.0041(15) 0.0142(16)
C27 0.0385(18) 0.0415(19) 0.0225(15) 0.0041(13) 0.0073(14) 0.0185(15)
C28 0.0414(19) 0.045(2) 0.0387(18) 0.0135(15) 0.0143(15) 0.0225(16)
C29 0.061(2) 0.056(2) 0.0394(19) 0.0180(17) 0.0199(18) 0.037(2)
C30 0.076(3) 0.049(2) 0.040(2) 0.0055(17) 0.0171(19) 0.036(2)
C31 0.054(2) 0.049(2) 0.056(2) -0.0123(18) 0.0028(19) 0.0176(19)
C32 0.047(2) 0.051(2) 0.045(2) -0.0081(17) 0.0018(17) 0.0257(18)
C33 0.0327(17) 0.050(2) 0.0278(16) 0.0077(14) 0.0088(14) 0.0179(15)
C34 0.032(2) 0.187(5) 0.042(2) -0.028(3) 0.0096(18) 0.019(3)
C35 0.048(3) 0.207(6) 0.047(3) -0.048(3) 0.015(2) 0.018(3)
C36 0.062(3) 0.077(3) 0.047(2) 0.002(2) 0.030(2) 0.026(2)
C37 0.044(2) 0.072(3) 0.049(2) 0.0217(19) 0.0220(18) 0.033(2)
C38 0.0364(19) 0.064(2) 0.0299(17) 0.0122(16) 0.0078(15) 0.0233(17)
C39 0.0342(17) 0.0374(18) 0.0252(15) 0.0027(13) 0.0053(13) 0.0166(14)
C40 0.0275(16) 0.0394(18) 0.0252(15) 0.0053(13) 0.0061(13) 0.0134(14)
C41 0.0299(16) 0.0378(18) 0.0253(15) 0.0051(13) 0.0048(13) 0.0143(14)
C42 0.0323(17) 0.0385(18) 0.0286(16) 0.0045(14) 0.0084(13) 0.0164(14)
C43 0.0431(19) 0.0417(19) 0.0341(17) 0.0101(15) 0.0181(15) 0.0223(16)
C44 0.0408(19) 0.0421(19) 0.0290(16) 0.0088(14) 0.0116(14) 0.0213(16)
C45 0.049(2) 0.052(2) 0.0321(18) 0.0134(15) 0.0124(16) 0.0245(18)
C46 0.049(2) 0.049(2) 0.0310(17) 0.0099(15) 0.0054(16) 0.0250(17)
C47 0.061(2) 0.065(3) 0.046(2) 0.0223(19) 0.0103(19) 0.035(2)
C48 0.058(3) 0.078(3) 0.066(3) 0.031(2) 0.005(2) 0.043(2)
C49 0.050(2) 0.074(3) 0.074(3) 0.024(2) 0.011(2) 0.038(2)
C50 0.043(2) 0.065(2) 0.050(2) 0.0133(19) 0.0083(17) 0.0316(19)
C51 0.041(2) 0.057(2) 0.0362(18) 0.0064(16) 0.0062(16) 0.0285(17)
C52 0.0395(19) 0.0431(19) 0.0259(16) 0.0035(14) 0.0019(14) 0.0211(16)
C53 0.0313(17) 0.0460(19) 0.0308(16) 0.0161(14) 0.0092(14) 0.0239(15)
C54 0.045(2) 0.054(2) 0.0375(19) 0.0113(16) 0.0165(16) 0.0237(17)
C55 0.058(2) 0.080(3) 0.040(2) 0.0146(19) 0.0210(19) 0.042(2)
C56 0.047(2) 0.098(3) 0.049(2) 0.037(2) 0.0257(19) 0.047(2)
C57 0.035(2) 0.072(3) 0.056(2) 0.026(2) 0.0135(18) 0.0189(19)
C58 0.0366(19) 0.057(2) 0.0392(19) 0.0139(16) 0.0103(16) 0.0211(17)
C59 0.0286(16) 0.046(2) 0.0351(17) 0.0120(15) 0.0107(14) 0.0208(15)
C60 0.064(2) 0.054(2) 0.0329(19) 0.0120(17) 0.0093(18) 0.0220(19)
C61 0.072(3) 0.075(3) 0.037(2) 0.021(2) 0.0145(19) 0.035(2)
C62 0.067(3) 0.074(3) 0.051(2) 0.036(2) 0.027(2) 0.044(2)
C63 0.061(3) 0.048(2) 0.069(3) 0.027(2) 0.021(2) 0.025(2)
C64 0.050(2) 0.049(2) 0.042(2) 0.0132(17) 0.0067(17) 0.0243(18)
C65 0.043(8) 0.029(9) 0.050(8) 0.015(6) 0.027(7) 0.023(7)
C66 0.037(4) 0.047(5) 0.052(7) 0.011(4) 0.009(4) 0.020(4)
C67 0.046(5) 0.043(5) 0.062(7) 0.016(5) 0.024(5) 0.022(4)
C68 0.041(7) 0.064(10) 0.043(6) 0.021(5) 0.009(5) 0.021(6)
C69 0.039(5) 0.062(7) 0.041(5) 0.022(5) 0.014(4) 0.025(5)
C70 0.043(7) 0.064(6) 0.040(5) 0.012(5) 0.012(5) 0.031(5)
C71 0.037(3) 0.033(3) 0.028(4) 0.007(3) 0.015(3) 0.019(3)
C72 0.035(3) 0.056(4) 0.049(4) 0.012(3) 0.014(3) 0.025(3)
C73 0.038(4) 0.059(5) 0.068(5) 0.020(4) 0.025(4) 0.023(4)
C74 0.054(5) 0.063(5) 0.067(5) 0.023(4) 0.039(4) 0.033(4)
C75 0.065(5) 0.075(5) 0.043(4) 0.023(3) 0.031(3) 0.040(4)
C76 0.048(4) 0.053(4) 0.035(3) 0.013(3) 0.015(3) 0.024(3)
C65B 0.023(6) 0.059(9) 0.019(4) 0.011(5) 0.005(4) 0.019(6)
C66B 0.049(4) 0.068(5) 0.027(4) 0.006(4) 0.004(3) 0.040(4)
C67B 0.069(5) 0.076(6) 0.043(5) 0.007(4) 0.015(4) 0.053(5)
C68B 0.055(7) 0.083(9) 0.052(5) 0.020(5) 0.023(4) 0.059(7)
C69B 0.036(4) 0.066(6) 0.023(3) 0.011(4) 0.002(3) 0.029(4)
C70B 0.031(5) 0.056(5) 0.025(4) 0.003(4) -0.003(4) 0.023(4)
C71B 0.057(8) 0.050(6) 0.021(5) 0.013(4) 0.013(5) 0.032(6)
C72B 0.035(4) 0.044(5) 0.046(5) 0.013(4) 0.017(4) 0.019(4)
C73B 0.066(7) 0.064(7) 0.079(7) 0.038(6) 0.043(6) 0.043(6)
C74B 0.088(10) 0.109(13) 0.121(14) 0.075(11) 0.073(10) 0.064(10)
C75B 0.052(6) 0.057(6) 0.114(9) 0.040(6) 0.040(6) 0.029(5)
C76B 0.045(5) 0.048(5) 0.066(6) 0.028(4) 0.025(5) 0.025(4)

loop_
_atom_type_symbol
_atom_type_description
_atom_type_scat_dispersion_real
_atom_type_scat_dispersion_imag
_atom_type_scat_source
C C 0.0033 0.0016 'International Tables Vol C Tables 4.2.6.8 and 6.1.1.4'
H H 0.0000 0.0000 'International Tables Vol C Tables 4.2.6.8 and 6.1.1.4'

loop_
_geom_angle_atom_site_label_1
_geom_angle_atom_site_label_2
_geom_angle_atom_site_label_3
_geom_angle
_geom_angle_site_symmetry_1
_geom_angle_site_symmetry_3
_geom_angle_publ_flag
C2 C1 C6 121.5(3) . . ?
C2 C1 C7 129.1(3) . . ?
C6 C1 C7 109.5(3) . . ?
C1 C2 C3 118.5(3) . . ?
C1 C2 C15 119.5(3) . . ?
C3 C2 C15 122.0(3) . . ?
C2 C3 C4 120.8(3) . . ?
C2 C3 C21 117.7(3) . . ?
C4 C3 C21 121.5(3) . . ?
C5 C4 C3 120.2(3) . . ?
C5 C4 C27 120.7(3) . . ?
C3 C4 C27 119.1(3) . . ?
C4 C5 C6 119.0(3) . . ?
C4 C5 C33 120.3(3) . . ?
C6 C5 C33 120.7(3) . . ?
C1 C6 C5 119.9(3) . . ?
C1 C6 C14 106.7(3) . . ?
C5 C6 C14 133.4(3) . . ?
C8 C7 C1 108.3(3) . . ?
C8 C7 H7 125.8 . . ?
C1 C7 H7 125.8 . . ?
C7 C8 C9 123.1(3) . . ?
C7 C8 C14 110.1(3) . . ?
C9 C8 C14 126.8(3) . . ?
C10 C9 C8 128.9(4) . . ?
C10 C9 H9 115.6 . . ?
C8 C9 H9 115.6 . . ?
C9 C10 C11 129.4(4) . . ?
C9 C10 H10 115.3 . . ?
C11 C10 H10 115.3 . . ?
C12 C11 C10 128.2(4) . . ?
C12 C11 H11 115.9 . . ?
C10 C11 H11 115.9 . . ?
C11 C12 C13 130.1(4) . . ?
C11 C12 H12 115.0 . . ?
C13 C12 H12 115.0 . . ?
C14 C13 C12 128.7(4) . . ?
C14 C13 H13 115.6 . . ?
C12 C13 H13 115.6 . . ?
C13 C14 C8 127.7(3) . . ?
C13 C14 C6 126.8(3) . . ?
C8 C14 C6 105.4(3) . . ?
C20 C15 C16 117.8(3) . . ?
C20 C15 C2 120.5(3) . . ?
C16 C15 C2 121.8(3) . . ?
C17 C16 C15 120.9(3) . . ?
C17 C16 H16 119.5 . . ?
C15 C16 H16 119.5 . . ?
C16 C17 C18 120.3(3) . . ?
C16 C17 H17 119.8 . . ?
C18 C17 H17 119.8 . . ?
C19 C18 C17 119.2(3) . . ?
C19 C18 H18 120.4 . . ?
C17 C18 H18 120.4 . . ?
C18 C19 C20 120.9(3) . . ?
C18 C19 H19 119.6 . . ?
C20 C19 H19 119.6 . . ?
C19 C20 C15 120.9(3) . . ?
C19 C20 H20 119.5 . . ?
C15 C20 H20 119.5 . . ?
C22 C21 C26 117.8(3) . . ?
C22 C21 C3 122.4(3) . . ?
C26 C21 C3 119.7(3) . . ?
C21 C22 C23 120.1(3) . . ?
C21 C22 H22 119.9 . . ?
C23 C22 H22 119.9 . . ?
C24 C23 C22 120.7(3) . . ?
C24 C23 H23 119.6 . . ?
C22 C23 H23 119.6 . . ?
C23 C24 C25 119.4(3) . . ?
C23 C24 H24 120.3 . . ?
C25 C24 H24 120.3 . . ?
C24 C25 C26 120.5(3) . . ?
C24 C25 H25 119.8 . . ?
C26 C25 H25 119.8 . . ?
C25 C26 C21 121.4(3) . . ?
C25 C26 H26 119.3 . . ?
C21 C26 H26 119.3 . . ?
C32 C27 C28 117.8(3) . . ?
C32 C27 C4 121.2(3) . . ?
C28 C27 C4 121.0(3) . . ?
C29 C28 C27 121.1(3) . . ?
C29 C28 H28 119.5 . . ?
C27 C28 H28 119.5 . . ?
C30 C29 C28 120.4(3) . . ?
C30 C29 H29 119.8 . . ?
C28 C29 H29 119.8 . . ?
C29 C30 C31 119.7(3) . . ?
C29 C30 H30 120.2 . . ?
C31 C30 H30 120.2 . . ?
C32 C31 C30 119.7(4) . . ?
C32 C31 H31 120.1 . . ?
C30 C31 H31 120.1 . . ?
C31 C32 C27 121.4(3) . . ?
C31 C32 H32 119.3 . . ?
C27 C32 H32 119.3 . . ?
C34 C33 C38 116.1(3) . . ?
C34 C33 C5 121.0(3) . . ?
C38 C33 C5 122.9(3) . . ?
C33 C34 C35 121.7(4) . . ?
C33 C34 H34 119.1 . . ?
C35 C34 H34 119.1 . . ?
C36 C35 C34 121.4(4) . . ?
C36 C35 H35 119.3 . . ?
C34 C35 H35 119.3 . . ?
C35 C36 C37 117.8(4) . . ?
C35 C36 H36 121.1 . . ?
C37 C36 H36 121.1 . . ?
C36 C37 C38 120.9(3) . . ?
C36 C37 H37 119.6 . . ?
C38 C37 H37 119.6 . . ?
C37 C38 C33 122.1(3) . . ?
C37 C38 H38 118.9 . . ?
C33 C38 H38 118.9 . . ?
C40 C39 C44 120.1(3) . . ?
C40 C39 C52 131.8(3) . . ?
C44 C39 C52 108.0(3) . . ?
C41 C40 C39 118.4(3) . . ?
C41 C40 C53 119.4(3) . . ?
C39 C40 C53 122.1(3) . . ?
C40 C41 C42 121.4(3) . . ?
C40 C41 C59 118.9(3) . . ?
C42 C41 C59 119.7(3) . . ?
C43 C42 C41 120.5(3) . . ?
C43 C42 C65B 119.9(3) . . ?
C41 C42 C65B 119.5(3) . . ?
C43 C42 C65 122.7(3) . . ?
C41 C42 C65 116.7(3) . . ?
C42 C43 C44 117.6(3) . . ?
C42 C43 C71 126.2(3) . . ?
C44 C43 C71 115.8(3) . . ?
C42 C43 C71B 119.3(3) . . ?
C44 C43 C71B 121.6(3) . . ?
C39 C44 C43 121.7(3) . . ?
C39 C44 C45 109.1(3) . . ?
C43 C44 C45 129.2(3) . . ?
C46 C45 C44 109.1(3) . . ?
C46 C45 H45 125.4 . . ?
C44 C45 H45 125.4 . . ?
C45 C46 C47 124.6(3) . . ?
C45 C46 C52 108.8(3) . . ?
C47 C46 C52 126.6(3) . . ?
C48 C47 C46 129.3(4) . . ?
C48 C47 H47 115.3 . . ?
C46 C47 H47 115.3 . . ?
C47 C48 C49 128.9(4) . . ?
C47 C48 H48 115.5 . . ?
C49 C48 H48 115.5 . . ?
C50 C49 C48 129.6(4) . . ?
C50 C49 H49 115.2 . . ?
C48 C49 H49 115.2 . . ?
C49 C50 C51 128.9(4) . . ?
C49 C50 H50 115.5 . . ?
C51 C50 H50 115.5 . . ?
C52 C51 C50 129.3(3) . . ?
C52 C51 H51 115.3 . . ?
C50 C51 H51 115.3 . . ?
C51 C52 C39 127.7(3) . . ?
C51 C52 C46 127.2(3) . . ?
C39 C52 C46 105.0(3) . . ?
C58 C53 C54 118.4(3) . . ?
C58 C53 C40 121.1(3) . . ?
C54 C53 C40 120.5(3) . . ?
C55 C54 C53 121.5(3) . . ?
C55 C54 H54 119.3 . . ?
C53 C54 H54 119.3 . . ?
C56 C55 C54 119.7(4) . . ?
C56 C55 H55 120.2 . . ?
C54 C55 H55 120.2 . . ?
C55 C56 C57 119.9(3) . . ?
C55 C56 H56 120.0 . . ?
C57 C56 H56 120.0 . . ?
C56 C57 C58 120.6(4) . . ?
C56 C57 H57 119.7 . . ?
C58 C57 H57 119.7 . . ?
C53 C58 C57 119.9(3) . . ?
C53 C58 H58 120.0 . . ?
C57 C58 H58 120.0 . . ?
C64 C59 C60 118.6(3) . . ?
C64 C59 C41 121.3(3) . . ?
C60 C59 C41 120.1(3) . . ?
C61 C60 C59 120.5(4) . . ?
C61 C60 H60 119.7 . . ?
C59 C60 H60 119.7 . . ?
C62 C61 C60 120.2(4) . . ?
C62 C61 H61 119.9 . . ?
C60 C61 H61 119.9 . . ?
C61 C62 C63 119.7(3) . . ?
C61 C62 H62 120.1 . . ?
C63 C62 H62 120.1 . . ?
C62 C63 C64 120.0(4) . . ?
C62 C63 H63 120.0 . . ?
C64 C63 H63 120.0 . . ?
C59 C64 C63 121.0(3) . . ?
C59 C64 H64 119.5 . . ?
C63 C64 H64 119.5 . . ?
C66 C65 C70 120.0 . . ?
C66 C65 C42 117.4(5) . . ?
C70 C65 C42 122.6(5) . . ?
C67 C66 C65 120.0 . . ?
C67 C66 H66 120.0 . . ?
C65 C66 H66 120.0 . . ?
C68 C67 C66 120.0 . . ?
C68 C67 H67 120.0 . . ?
C66 C67 H67 120.0 . . ?
C67 C68 C69 120.0 . . ?
C67 C68 H68 120.0 . . ?
C69 C68 H68 120.0 . . ?
C68 C69 C70 120.0 . . ?
C68 C69 H69 120.0 . . ?
C70 C69 H69 120.0 . . ?
C69 C70 C65 120.0 . . ?
C69 C70 H70 120.0 . . ?
C65 C70 H70 120.0 . . ?
C72 C71 C76 120.0 . . ?
C72 C71 C43 117.3(3) . . ?
C76 C71 C43 122.6(3) . . ?
C73 C72 C71 120.0 . . ?
C73 C72 H72 120.0 . . ?
C71 C72 H72 120.0 . . ?
C72 C73 C74 120.0 . . ?
C72 C73 H73 120.0 . . ?
C74 C73 H73 120.0 . . ?
C75 C74 C73 120.0 . . ?
C75 C74 H74 120.0 . . ?
C73 C74 H74 120.0 . . ?
C76 C75 C74 120.0 . . ?
C76 C75 H75 120.0 . . ?
C74 C75 H75 120.0 . . ?
C75 C76 C71 120.0 . . ?
C75 C76 H76 120.0 . . ?
C71 C76 H76 120.0 . . ?
C66B C65B C70B 120.0 . . ?
C66B C65B C42 120.1(4) . . ?
C70B C65B C42 119.9(4) . . ?
C67B C66B C65B 120.0 . . ?
C67B C66B H66B 120.0 . . ?
C65B C66B H66B 120.0 . . ?
C66B C67B C68B 120.0 . . ?
C66B C67B H67B 120.0 . . ?
C68B C67B H67B 120.0 . . ?
C69B C68B C67B 120.0 . . ?
C69B C68B H68B 120.0 . . ?
C67B C68B H68B 120.0 . . ?
C70B C69B C68B 120.0 . . ?
C70B C69B H69B 120.0 . . ?
C68B C69B H69B 120.0 . . ?
C69B C70B C65B 120.0 . . ?
C69B C70B H70B 120.0 . . ?
C65B C70B H70B 120.0 . . ?
C72B C71B C76B 120.0 . . ?
C72B C71B C43 119.5(4) . . ?
C76B C71B C43 119.8(4) . . ?
C73B C72B C71B 120.0 . . ?
C73B C72B H72B 120.0 . . ?
C71B C72B H72B 120.0 . . ?
C74B C73B C72B 120.0 . . ?
C74B C73B H73B 120.0 . . ?
C72B C73B H73B 120.0 . . ?
C73B C74B C75B 120.0 . . ?
C73B C74B H74B 120.0 . . ?
C75B C74B H74B 120.0 . . ?
C74B C75B C76B 120.0 . . ?
C74B C75B H75B 120.0 . . ?
C76B C75B H75B 120.0 . . ?
C75B C76B C71B 120.0 . . ?
C75B C76B H76B 120.0 . . ?
C71B C76B H76B 120.0 . . ?

loop_
_geom_bond_atom_site_label_1
_geom_bond_atom_site_label_2
_geom_bond_distance
_geom_bond_site_symmetry_2
_geom_bond_publ_flag
C1 C2 1.400(4) . ?
C1 C6 1.410(4) . ?
C1 C7 1.454(4) . ?
C2 C3 1.405(4) . ?
C2 C15 1.484(4) . ?
C3 C4 1.420(4) . ?
C3 C21 1.495(4) . ?
C4 C5 1.407(4) . ?
C4 C27 1.490(4) . ?
C5 C6 1.416(4) . ?
C5 C33 1.494(4) . ?
C6 C14 1.479(4) . ?
C7 C8 1.353(4) . ?
C7 H7 0.9500 . ?
C8 C9 1.448(5) . ?
C8 C14 1.476(5) . ?
C9 C10 1.340(5) . ?
C9 H9 0.9500 . ?
C10 C11 1.423(5) . ?
C10 H10 0.9500 . ?
C11 C12 1.358(5) . ?
C11 H11 0.9500 . ?
C12 C13 1.433(5) . ?
C12 H12 0.9500 . ?
C13 C14 1.342(4) . ?
C13 H13 0.9500 . ?
C15 C20 1.390(4) . ?
C15 C16 1.392(4) . ?
C16 C17 1.379(4) . ?
C16 H16 0.9500 . ?
C17 C18 1.381(5) . ?
C17 H17 0.9500 . ?
C18 C19 1.371(5) . ?
C18 H18 0.9500 . ?
C19 C20 1.374(5) . ?
C19 H19 0.9500 . ?
C20 H20 0.9500 . ?
C21 C22 1.384(4) . ?
C21 C26 1.388(4) . ?
C22 C23 1.396(5) . ?
C22 H22 0.9500 . ?
C23 C24 1.366(5) . ?
C23 H23 0.9500 . ?
C24 C25 1.366(5) . ?
C24 H24 0.9500 . ?
C25 C26 1.373(5) . ?
C25 H25 0.9500 . ?
C26 H26 0.9500 . ?
C27 C32 1.384(4) . ?
C27 C28 1.396(4) . ?
C28 C29 1.378(5) . ?
C28 H28 0.9500 . ?
C29 C30 1.370(5) . ?
C29 H29 0.9500 . ?
C30 C31 1.390(5) . ?
C30 H30 0.9500 . ?
C31 C32 1.382(5) . ?
C31 H31 0.9500 . ?
C32 H32 0.9500 . ?
C33 C34 1.364(5) . ?
C33 C38 1.373(4) . ?
C34 C35 1.377(5) . ?
C34 H34 0.9500 . ?
C35 C36 1.352(6) . ?
C35 H35 0.9500 . ?
C36 C37 1.357(5) . ?
C36 H36 0.9500 . ?
C37 C38 1.372(5) . ?
C37 H37 0.9500 . ?
C38 H38 0.9500 . ?
C39 C40 1.409(4) . ?
C39 C44 1.412(4) . ?
C39 C52 1.458(4) . ?
C40 C41 1.400(4) . ?
C40 C53 1.489(4) . ?
C41 C42 1.418(4) . ?
C41 C59 1.492(4) . ?
C42 C43 1.407(4) . ?
C42 C65B 1.455(6) . ?
C42 C65 1.569(7) . ?
C43 C44 1.415(4) . ?
C43 C71 1.494(4) . ?
C43 C71B 1.549(5) . ?
C44 C45 1.431(4) . ?
C45 C46 1.369(5) . ?
C45 H45 0.9500 . ?
C46 C47 1.425(5) . ?
C46 C52 1.495(5) . ?
C47 C48 1.348(5) . ?
C47 H47 0.9500 . ?
C48 C49 1.414(6) . ?
C48 H48 0.9500 . ?
C49 C50 1.354(5) . ?
C49 H49 0.9500 . ?
C50 C51 1.423(5) . ?
C50 H50 0.9500 . ?
C51 C52 1.353(4) . ?
C51 H51 0.9500 . ?
C53 C58 1.381(4) . ?
C53 C54 1.386(4) . ?
C54 C55 1.381(5) . ?
C54 H54 0.9500 . ?
C55 C56 1.365(5) . ?
C55 H55 0.9500 . ?
C56 C57 1.374(5) . ?
C56 H56 0.9500 . ?
C57 C58 1.393(5) . ?
C57 H57 0.9500 . ?
C58 H58 0.9500 . ?
C59 C64 1.372(5) . ?
C59 C60 1.389(4) . ?
C60 C61 1.384(5) . ?
C60 H60 0.9500 . ?
C61 C62 1.368(5) . ?
C61 H61 0.9500 . ?
C62 C63 1.379(5) . ?
C62 H62 0.9500 . ?
C63 C64 1.381(5) . ?
C63 H63 0.9500 . ?
C64 H64 0.9500 . ?
C65 C66 1.3900 . ?
C65 C70 1.3900 . ?
C66 C67 1.3900 . ?
C66 H66 0.9500 . ?
C67 C68 1.3900 . ?
C67 H67 0.9500 . ?
C68 C69 1.3900 . ?
C68 H68 0.9500 . ?
C69 C70 1.3900 . ?
C69 H69 0.9500 . ?
C70 H70 0.9500 . ?
C71 C72 1.3900 . ?
C71 C76 1.3900 . ?
C72 C73 1.3900 . ?
C72 H72 0.9500 . ?
C73 C74 1.3900 . ?
C73 H73 0.9500 . ?
C74 C75 1.3900 . ?
C74 H74 0.9500 . ?
C75 C76 1.3900 . ?
C75 H75 0.9500 . ?
C76 H76 0.9500 . ?
C65B C66B 1.3900 . ?
C65B C70B 1.3900 . ?
C66B C67B 1.3900 . ?
C66B H66B 0.9500 . ?
C67B C68B 1.3900 . ?
C67B H67B 0.9500 . ?
C68B C69B 1.3900 . ?
C68B H68B 0.9500 . ?
C69B C70B 1.3900 . ?
C69B H69B 0.9500 . ?
C70B H70B 0.9500 . ?
C71B C72B 1.3900 . ?
C71B C76B 1.3900 . ?
C72B C73B 1.3900 . ?
C72B H72B 0.9500 . ?
C73B C74B 1.3900 . ?
C73B H73B 0.9500 . ?
C74B C75B 1.3900 . ?
C74B H74B 0.9500 . ?
C75B C76B 1.3900 . ?
C75B H75B 0.9500 . ?
C76B H76B 0.9500 . ?

loop_
_geom_torsion_atom_site_label_1
_geom_torsion_atom_site_label_2
_geom_torsion_atom_site_label_3
_geom_torsion_atom_site_label_4
_geom_torsion
_geom_torsion_site_symmetry_1
_geom_torsion_site_symmetry_2
_geom_torsion_site_symmetry_3
_geom_torsion_site_symmetry_4
_geom_torsion_publ_flag
C6 C1 C2 C3 -1.2(4) . . . . ?
C7 C1 C2 C3 178.9(3) . . . . ?
C6 C1 C2 C15 179.3(3) . . . . ?
C7 C1 C2 C15 -0.5(4) . . . . ?
C1 C2 C3 C4 -1.2(4) . . . . ?
C15 C2 C3 C4 178.2(3) . . . . ?
C1 C2 C3 C21 177.4(2) . . . . ?
C15 C2 C3 C21 -3.2(4) . . . . ?
C2 C3 C4 C5 2.2(4) . . . . ?
C21 C3 C4 C5 -176.3(3) . . . . ?
C2 C3 C4 C27 -178.3(3) . . . . ?
C21 C3 C4 C27 3.2(4) . . . . ?
C3 C4 C5 C6 -0.7(4) . . . . ?
C27 C4 C5 C6 179.8(3) . . . . ?
C3 C4 C5 C33 178.1(3) . . . . ?
C27 C4 C5 C33 -1.4(4) . . . . ?
C2 C1 C6 C5 2.7(4) . . . . ?
C7 C1 C6 C5 -177.4(3) . . . . ?
C2 C1 C6 C14 -177.5(3) . . . . ?
C7 C1 C6 C14 2.3(3) . . . . ?
C4 C5 C6 C1 -1.7(4) . . . . ?
C33 C5 C6 C1 179.5(3) . . . . ?
C4 C5 C6 C14 178.7(3) . . . . ?
C33 C5 C6 C14 -0.2(5) . . . . ?
C2 C1 C7 C8 178.5(3) . . . . ?
C6 C1 C7 C8 -1.3(3) . . . . ?
C1 C7 C8 C9 179.2(3) . . . . ?
C1 C7 C8 C14 -0.3(3) . . . . ?
C7 C8 C9 C10 178.0(4) . . . . ?
C14 C8 C9 C10 -2.6(6) . . . . ?
C8 C9 C10 C11 -1.2(6) . . . . ?
C9 C10 C11 C12 1.6(7) . . . . ?
C10 C11 C12 C13 0.8(7) . . . . ?
C11 C12 C13 C14 -0.7(7) . . . . ?
C12 C13 C14 C8 -2.9(6) . . . . ?
C12 C13 C14 C6 -179.5(3) . . . . ?
C7 C8 C14 C13 -175.5(3) . . . . ?
C9 C8 C14 C13 5.0(5) . . . . ?
C7 C8 C14 C6 1.7(3) . . . . ?
C9 C8 C14 C6 -177.8(3) . . . . ?
C1 C6 C14 C13 174.8(3) . . . . ?
C5 C6 C14 C13 -5.5(5) . . . . ?
C1 C6 C14 C8 -2.4(3) . . . . ?
C5 C6 C14 C8 177.3(3) . . . . ?
C1 C2 C15 C20 -65.3(4) . . . . ?
C3 C2 C15 C20 115.3(3) . . . . ?
C1 C2 C15 C16 114.4(3) . . . . ?
C3 C2 C15 C16 -65.0(4) . . . . ?
C20 C15 C16 C17 -0.3(5) . . . . ?
C2 C15 C16 C17 180.0(3) . . . . ?
C15 C16 C17 C18 -0.7(5) . . . . ?
C16 C17 C18 C19 0.9(5) . . . . ?
C17 C18 C19 C20 0.0(6) . . . . ?
C18 C19 C20 C15 -1.1(5) . . . . ?
C16 C15 C20 C19 1.2(5) . . . . ?
C2 C15 C20 C19 -179.1(3) . . . . ?
C2 C3 C21 C22 110.0(3) . . . . ?
C4 C3 C21 C22 -71.4(4) . . . . ?
C2 C3 C21 C26 -66.8(4) . . . . ?
C4 C3 C21 C26 111.8(3) . . . . ?
C26 C21 C22 C23 1.1(5) . . . . ?
C3 C21 C22 C23 -175.7(3) . . . . ?
C21 C22 C23 C24 -1.0(5) . . . . ?
C22 C23 C24 C25 0.1(5) . . . . ?
C23 C24 C25 C26 0.5(6) . . . . ?
C24 C25 C26 C21 -0.3(6) . . . . ?
C22 C21 C26 C25 -0.5(5) . . . . ?
C3 C21 C26 C25 176.4(3) . . . . ?
C5 C4 C27 C32 116.5(3) . . . . ?
C3 C4 C27 C32 -63.0(4) . . . . ?
C5 C4 C27 C28 -64.7(4) . . . . ?
C3 C4 C27 C28 115.8(3) . . . . ?
C32 C27 C28 C29 -0.5(5) . . . . ?
C4 C27 C28 C29 -179.4(3) . . . . ?
C27 C28 C29 C30 0.4(5) . . . . ?
C28 C29 C30 C31 0.1(5) . . . . ?
C29 C30 C31 C32 -0.5(6) . . . . ?
C30 C31 C32 C27 0.4(6) . . . . ?
C28 C27 C32 C31 0.1(5) . . . . ?
C4 C27 C32 C31 179.0(3) . . . . ?
C4 C5 C33 C34 -80.0(5) . . . . ?
C6 C5 C33 C34 98.8(5) . . . . ?
C4 C5 C33 C38 100.7(4) . . . . ?
C6 C5 C33 C38 -80.5(4) . . . . ?
C38 C33 C34 C35 0.5(8) . . . . ?
C5 C33 C34 C35 -178.8(5) . . . . ?
C33 C34 C35 C36 -0.1(10) . . . . ?
C34 C35 C36 C37 -0.1(9) . . . . ?
C35 C36 C37 C38 -0.1(7) . . . . ?
C36 C37 C38 C33 0.5(6) . . . . ?
C34 C33 C38 C37 -0.7(6) . . . . ?
C5 C33 C38 C37 178.6(3) . . . . ?
C44 C39 C40 C41 -2.3(4) . . . . ?
C52 C39 C40 C41 179.6(3) . . . . ?
C44 C39 C40 C53 174.8(3) . . . . ?
C52 C39 C40 C53 -3.3(5) . . . . ?
C39 C40 C41 C42 -0.8(4) . . . . ?
C53 C40 C41 C42 -178.0(3) . . . . ?
C39 C40 C41 C59 178.1(3) . . . . ?
C53 C40 C41 C59 0.9(4) . . . . ?
C40 C41 C42 C43 4.1(4) . . . . ?
C59 C41 C42 C43 -174.8(3) . . . . ?
C40 C41 C42 C65B -173.1(4) . . . . ?
C59 C41 C42 C65B 8.0(5) . . . . ?
C40 C41 C42 C65 -178.9(4) . . . . ?
C59 C41 C42 C65 2.2(5) . . . . ?
C41 C42 C43 C44 -4.0(4) . . . . ?
C65B C42 C43 C44 173.2(4) . . . . ?
C65 C42 C43 C44 179.1(4) . . . . ?
C41 C42 C43 C71 -177.0(3) . . . . ?
C65 C42 C43 C71 6.1(6) . . . . ?
C41 C42 C43 C71B 162.5(3) . . . . ?
C65B C42 C43 C71B -20.3(5) . . . . ?
C40 C39 C44 C43 2.4(4) . . . . ?
C52 C39 C44 C43 -179.2(3) . . . . ?
C40 C39 C44 C45 -176.8(3) . . . . ?
C52 C39 C44 C45 1.7(3) . . . . ?
C42 C43 C44 C39 0.8(4) . . . . ?
C71 C43 C44 C39 174.6(3) . . . . ?
C71B C43 C44 C39 -165.3(4) . . . . ?
C42 C43 C44 C45 179.8(3) . . . . ?
C71 C43 C44 C45 -6.5(5) . . . . ?
C71B C43 C44 C45 13.7(6) . . . . ?
C39 C44 C45 C46 -0.7(4) . . . . ?
C43 C44 C45 C46 -179.8(3) . . . . ?
C44 C45 C46 C47 -179.5(3) . . . . ?
C44 C45 C46 C52 -0.5(4) . . . . ?
C45 C46 C47 C48 176.4(4) . . . . ?
C52 C46 C47 C48 -2.4(6) . . . . ?
C46 C47 C48 C49 -0.3(8) . . . . ?
C47 C48 C49 C50 0.3(8) . . . . ?
C48 C49 C50 C51 2.1(7) . . . . ?
C49 C50 C51 C52 -2.3(7) . . . . ?
C50 C51 C52 C39 -177.1(3) . . . . ?
C50 C51 C52 C46 -0.9(6) . . . . ?
C40 C39 C52 C51 -6.8(6) . . . . ?
C44 C39 C52 C51 175.0(3) . . . . ?
C40 C39 C52 C46 176.3(3) . . . . ?
C44 C39 C52 C46 -1.9(3) . . . . ?
C45 C46 C52 C51 -175.5(3) . . . . ?
C47 C46 C52 C51 3.5(5) . . . . ?
C45 C46 C52 C39 1.5(3) . . . . ?
C47 C46 C52 C39 -179.5(3) . . . . ?
C41 C40 C53 C58 -86.9(4) . . . . ?
C39 C40 C53 C58 96.1(4) . . . . ?
C41 C40 C53 C54 92.7(4) . . . . ?
C39 C40 C53 C54 -84.4(4) . . . . ?
C58 C53 C54 C55 -0.5(5) . . . . ?
C40 C53 C54 C55 179.9(3) . . . . ?
C53 C54 C55 C56 -1.3(5) . . . . ?
C54 C55 C56 C57 1.9(5) . . . . ?
C55 C56 C57 C58 -0.8(5) . . . . ?
C54 C53 C58 C57 1.7(5) . . . . ?
C40 C53 C58 C57 -178.8(3) . . . . ?
C56 C57 C58 C53 -1.0(5) . . . . ?
C40 C41 C59 C64 88.8(4) . . . . ?
C42 C41 C59 C64 -92.2(4) . . . . ?
C40 C41 C59 C60 -90.8(4) . . . . ?
C42 C41 C59 C60 88.1(4) . . . . ?
C64 C59 C60 C61 0.2(5) . . . . ?
C41 C59 C60 C61 179.9(3) . . . . ?
C59 C60 C61 C62 0.7(6) . . . . ?
C60 C61 C62 C63 -0.9(6) . . . . ?
C61 C62 C63 C64 0.1(6) . . . . ?
C60 C59 C64 C63 -1.0(5) . . . . ?
C41 C59 C64 C63 179.3(3) . . . . ?
C62 C63 C64 C59 0.8(6) . . . . ?
C43 C42 C65 C66 -110.3(6) . . . . ?
C41 C42 C65 C66 72.7(6) . . . . ?
C43 C42 C65 C70 68.1(7) . . . . ?
C41 C42 C65 C70 -108.9(6) . . . . ?
C70 C65 C66 C67 0.0 . . . . ?
C42 C65 C66 C67 178.4(6) . . . . ?
C65 C66 C67 C68 0.0 . . . . ?
C66 C67 C68 C69 0.0 . . . . ?
C67 C68 C69 C70 0.0 . . . . ?
C68 C69 C70 C65 0.0 . . . . ?
C66 C65 C70 C69 0.0 . . . . ?
C42 C65 C70 C69 -178.4(6) . . . . ?
C42 C43 C71 C72 -57.5(4) . . . . ?
C44 C43 C71 C72 129.3(3) . . . . ?
C42 C43 C71 C76 126.8(3) . . . . ?
C44 C43 C71 C76 -46.3(4) . . . . ?
C76 C71 C72 C73 0.0 . . . . ?
C43 C71 C72 C73 -175.8(4) . . . . ?
C71 C72 C73 C74 0.0 . . . . ?
C72 C73 C74 C75 0.0 . . . . ?
C73 C74 C75 C76 0.0 . . . . ?
C74 C75 C76 C71 0.0 . . . . ?
C72 C71 C76 C75 0.0 . . . . ?
C43 C71 C76 C75 175.6(4) . . . . ?
C43 C42 C65B C66B -73.6(6) . . . . ?
C41 C42 C65B C66B 103.6(5) . . . . ?
C43 C42 C65B C70B 106.5(6) . . . . ?
C41 C42 C65B C70B -76.2(6) . . . . ?
C70B C65B C66B C67B 0.0 . . . . ?
C42 C65B C66B C67B -179.8(5) . . . . ?
C65B C66B C67B C68B 0.0 . . . . ?
C66B C67B C68B C69B 0.0 . . . . ?
C67B C68B C69B C70B 0.0 . . . . ?
C68B C69B C70B C65B 0.0 . . . . ?
C66B C65B C70B C69B 0.0 . . . . ?
C42 C65B C70B C69B 179.8(5) . . . . ?
C42 C43 C71B C72B 62.5(5) . . . . ?
C44 C43 C71B C72B -131.6(4) . . . . ?
C42 C43 C71B C76B -126.7(4) . . . . ?
C44 C43 C71B C76B 39.2(6) . . . . ?
C76B C71B C72B C73B 0.0 . . . . ?
C43 C71B C72B C73B 170.9(6) . . . . ?
C71B C72B C73B C74B 0.0 . . . . ?
C72B C73B C74B C75B 0.0 . . . . ?
C73B C74B C75B C76B 0.0 . . . . ?
C74B C75B C76B C71B 0.0 . . . . ?
C72B C71B C76B C75B 0.0 . . . . ?
C43 C71B C76B C75B -170.8(6) . . . . ?
